data_4117164
loop_
_publ_author_name
'Kazushi Mashima'
'Hiroshi Nakano'
'Akira Nakamura'

_publ_section_title
;
 Reductive Formation of Straight Linear Metal-Metal Bonded Tetranuclear
 Complexes X-M-Mo-Mo-M-X from X2M...Mo-Mo...MX2 Supported by Four
 Tridentate 6-Diphenylphosphino-2-pyridonate Ligands (M = Pd, Pt; X = Cl,
 Br, I)
;
_journal_name_full 'Journal of the American Chemical Society'
_journal_page_first 9083
_journal_page_last 9095
_journal_paper_doi 10.1021/ja960606g
_journal_volume 118
_journal_year 1996
_chemical_formula_sum 'C69 H54 Cl2 Mo2 N4 O4 P4'
_space_group_IT_number 14
_symmetry_cell_setting monoclinic
_symmetry_Int_Tables_number 14
_symmetry_space_group_name_Hall '-P 2ybc'
_symmetry_space_group_name_H-M 'P 1 21/c 1'
_audit_creation_date 'Tue Nov 21 21:23:02 1995'
_audit_creation_method 'from TEXRAY.INF file'
_cell_angle_alpha 90
_cell_angle_beta 111.56(4)
_cell_angle_gamma 90
_cell_formula_units_Z 4.00
_cell_length_a 14.755(9)
_cell_length_b 24.965(10)
_cell_length_c 19.58(1)
_cell_measurement_reflns_used 14
_cell_measurement_temperature 23.0
_cell_measurement_theta_max 11.28
_cell_measurement_theta_min 9.07
_cell_volume 6708(6)
_computing_cell_refinement 'MSC/AFC Diffractometer Control'
_computing_data_collection 'MSC/AFC Diffractometer Control'
_computing_data_reduction 'teXsan: PROCESS (MSC)'
_computing_publication_material 'teXsan: FINISH (MSC)'
_computing_structure_refinement 'teXsan: LS (MSC)'
_diffrn_ambient_temperature 23.0
_diffrn_measurement_device AFC5R
_diffrn_measurement_method 'omega scans with profile analysis'
_diffrn_orient_matrix_UB_11 0.02116
_diffrn_orient_matrix_UB_12 0.03751
_diffrn_orient_matrix_UB_13 -0.00423
_diffrn_orient_matrix_UB_21 0.04267
_diffrn_orient_matrix_UB_22 -0.01348
_diffrn_orient_matrix_UB_23 -0.02583
_diffrn_orient_matrix_UB_31 -0.05515
_diffrn_orient_matrix_UB_32 0.00395
_diffrn_orient_matrix_UB_33 -0.04826
_diffrn_radiation_monochromator graphite
_diffrn_radiation_source 'Rigaku rotating anode'
_diffrn_radiation_type MoKalpha
_diffrn_radiation_wavelength 0.7107
_diffrn_reflns_av_R_equivalents 4.70
_diffrn_reflns_limit_h_max 17
_diffrn_reflns_limit_h_min 0
_diffrn_reflns_limit_k_max 24
_diffrn_reflns_limit_k_min 0
_diffrn_reflns_limit_l_max 23
_diffrn_reflns_limit_l_min -23
_diffrn_reflns_number 13141
_diffrn_reflns_theta_max 27.5646
_diffrn_standards_decay_% -1.88
_diffrn_standards_interval_count 100
_diffrn_standards_number 3
_exptl_absorpt_coefficient_mu_cm 5.860
_exptl_crystal_colour red
_exptl_crystal_density_diffrn 1.376
_exptl_crystal_description undefined
_exptl_crystal_F_000 2824.00
_exptl_crystal_size_max 0.200
_exptl_crystal_size_min 0.200
_refine_diff_density_max -0.52423
_refine_diff_density_min 0.79720
_refine_ls_extinction_coef 0.00000
_refine_ls_extinction_method Zachariasen_type_2_gaussian_isotropic
_refine_ls_goodness_of_fit_obs 2.378
_refine_ls_hydrogen_treatment noref
_refine_ls_matrix_type diagonal
_refine_ls_number_parameters 920
_refine_ls_number_reflns 5600
_refine_ls_number_restraints 0
_refine_ls_R_factor_obs 0.0615
_refine_ls_shift/esd_max 0.9359
_refine_ls_structure_factor_coef F
_refine_ls_weighting_scheme sigma
_refine_ls_wR_factor_obs 0.0821
_cod_data_source_file ja960606g_1.cif
_cod_data_source_block Mo2(pyphos)4.(CH2Cl2)
_cod_original_cell_volume 6709(6)
_cod_original_sg_symbol_H-M 'P 21/c '
_cod_original_formula_sum 'C69 H54 O4 N4 P4 Mo2 Cl2'
_cod_database_code 4117164

loop_
_symmetry_equiv_pos_as_xyz
'   +x,   +y,   +z'
'   -x,1/2+y,1/2-z'
'   -x,   -y,   -z'
'   +x,1/2-y,1/2+z'

loop_
_atom_site_aniso_label
_atom_site_aniso_U_11
_atom_site_aniso_U_22
_atom_site_aniso_U_33
_atom_site_aniso_U_12
_atom_site_aniso_U_13
_atom_site_aniso_U_23
Mo1 0.0539(7) 0.0460(7) 0.0417(7) -0.0017(7) 0.0202(6) 0.0030(6)
Mo2 0.0527(7) 0.0503(7) 0.0473(7) 0.0021(7) 0.0225(6) 0.0082(7)
P1 0.056(3) 0.064(3) 0.077(3) 0.004(2) 0.026(2) 0.016(2)
P2 0.065(3) 0.060(3) 0.050(2) -0.004(2) 0.025(2) 0.000(2)
P3 0.067(3) 0.052(2) 0.055(2) 0.004(2) 0.025(2) 0.011(2)
P4 0.100(3) 0.052(3) 0.054(3) -0.001(2) 0.028(2) -0.002(2)
O1 0.068(6) 0.046(6) 0.059(6) 0.001(5) 0.023(5) 0.007(5)
O2 0.068(6) 0.055(6) 0.060(6) -0.019(5) 0.029(5) -0.003(5)
O3 0.054(5) 0.055(6) 0.046(5) 0.001(5) 0.022(4) 0.001(4)
O4 0.067(6) 0.064(6) 0.049(6) 0.002(5) 0.025(5) 0.008(5)
N1 0.059(7) 0.043(7) 0.055(7) 0.002(6) 0.025(6) 0.003(5)
N2 0.051(7) 0.053(7) 0.042(6) 0.003(6) 0.020(5) 0.003(5)
N3 0.058(7) 0.043(6) 0.042(6) 0.003(6) 0.022(5) 0.012(5)
N4 0.067(8) 0.058(7) 0.038(6) 0.015(6) 0.018(6) 0.003(6)
C1 0.08(1) 0.055(9) 0.052(9) -0.008(8) 0.029(8) -0.006(7)
C2 0.062(10) 0.058(10) 0.08(1) 0.021(8) 0.021(8) 0.016(8)
C3 0.07(1) 0.09(1) 0.08(1) 0.025(9) 0.026(9) 0.012(10)
C4 0.053(9) 0.08(1) 0.09(1) 0.024(9) 0.026(9) 0.020(10)
C5 0.054(9) 0.066(10) 0.053(9) -0.003(7) 0.024(7) 0.008(7)
C6 0.050(9) 0.069(10) 0.061(9) 0.003(8) 0.018(7) 0.013(8)
C7 0.07(1) 0.07(1) 0.09(1) 0.001(9) 0.040(9) 0.017(9)
C8 0.09(1) 0.08(1) 0.12(1) 0.007(10) 0.05(1) 0.03(1)
C9 0.09(1) 0.11(1) 0.10(1) 0.01(1) 0.05(1) 0.03(1)
C10 0.10(1) 0.13(2) 0.06(1) -0.01(1) 0.018(10) 0.00(1)
C11 0.06(1) 0.13(2) 0.07(1) -0.01(1) 0.017(9) 0.02(1)
C12 0.066(10) 0.056(10) 0.08(1) 0.002(8) 0.035(9) 0.001(8)
C13 0.14(2) 0.11(2) 0.09(1) 0.01(1) 0.05(1) 0.01(1)
C14 0.19(2) 0.08(1) 0.16(2) 0.01(1) 0.11(2) -0.01(1)
C15 0.13(2) 0.17(2) 0.11(2) -0.03(2) 0.06(1) -0.05(1)
C16 0.13(2) 0.12(2) 0.09(1) 0.04(1) 0.02(1) -0.01(1)
C17 0.10(1) 0.09(1) 0.07(1) 0.01(1) 0.014(10) -0.01(1)
C21 0.045(8) 0.040(8) 0.074(10) 0.003(7) 0.013(7) -0.005(7)
C22 0.08(1) 0.053(10) 0.07(1) -0.010(8) 0.002(8) -0.016(8)
C23 0.08(1) 0.08(1) 0.049(9) 0.002(9) 0.026(8) -0.009(8)
C24 0.070(9) 0.07(1) 0.049(8) -0.013(9) 0.023(7) -0.004(8)
C25 0.046(8) 0.058(9) 0.049(8) 0.007(7) 0.019(7) 0.010(7)
C26 0.070(10) 0.054(9) 0.047(8) -0.003(8) 0.024(8) 0.003(7)
C27 0.063(10) 0.08(1) 0.049(9) -0.016(8) 0.028(8) 0.009(8)
C28 0.10(1) 0.10(1) 0.08(1) -0.02(1) 0.05(1) 0.003(10)
C29 0.12(1) 0.09(1) 0.06(1) -0.03(1) 0.03(1) 0.008(10)
C30 0.10(1) 0.10(1) 0.09(1) 0.01(1) 0.02(1) 0.03(1)
C31 0.09(1) 0.08(1) 0.08(1) 0.014(10) 0.045(10) 0.019(9)
C32 0.057(9) 0.064(10) 0.047(8) 0.007(7) 0.025(7) 0.011(7)
C33 0.061(10) 0.06(1) 0.08(1) -0.008(8) 0.018(9) -0.002(9)
C34 0.08(1) 0.07(1) 0.10(1) -0.010(9) 0.022(10) 0.005(10)
C35 0.047(9) 0.12(1) 0.060(10) -0.012(9) 0.009(8) 0.024(10)
C36 0.08(1) 0.09(1) 0.059(9) 0.020(10) 0.035(8) 0.014(9)
C37 0.069(10) 0.08(1) 0.054(9) 0.011(8) 0.032(8) 0.003(8)
C41 0.060(9) 0.051(8) 0.037(8) 0.006(7) 0.015(7) 0.005(6)
C42 0.051(9) 0.07(1) 0.055(9) 0.002(8) 0.022(7) -0.006(8)
C43 0.068(10) 0.063(10) 0.058(9) 0.027(8) 0.017(8) 0.012(8)
C44 0.057(9) 0.056(9) 0.08(1) 0.006(7) 0.033(8) 0.013(8)
C45 0.057(9) 0.054(9) 0.044(8) -0.006(7) 0.027(7) -0.004(7)
C46 0.07(1) 0.058(9) 0.062(10) 0.002(8) 0.037(8) 0.010(8)
C47 0.12(1) 0.07(1) 0.054(10) 0.01(1) 0.024(10) -0.007(8)
C48 0.14(2) 0.05(1) 0.12(2) 0.00(1) 0.05(1) -0.02(1)
C49 0.17(2) 0.06(1) 0.15(2) 0.02(1) 0.09(2) 0.04(1)
C50 0.16(2) 0.07(1) 0.08(1) 0.02(1) 0.04(1) 0.012(10)
C51 0.14(2) 0.05(1) 0.08(1) 0.02(1) 0.04(1) 0.021(9)
C52 0.056(9) 0.045(8) 0.060(9) 0.016(7) 0.029(7) 0.014(7)
C53 0.08(1) 0.09(1) 0.08(1) 0.002(10) 0.035(9) -0.002(10)
C54 0.12(2) 0.10(1) 0.11(1) 0.00(1) 0.07(1) -0.02(1)
C55 0.17(2) 0.09(1) 0.09(1) 0.00(1) 0.08(1) -0.01(1)
C56 0.11(1) 0.09(1) 0.07(1) 0.00(1) 0.03(1) -0.01(1)
C57 0.08(1) 0.07(1) 0.06(1) -0.005(9) 0.034(9) -0.001(8)
C61 0.059(9) 0.07(1) 0.045(9) 0.020(8) 0.013(7) 0.009(7)
C62 0.08(1) 0.10(1) 0.048(9) 0.016(10) 0.029(8) -0.007(9)
C63 0.13(2) 0.08(1) 0.06(1) 0.00(1) 0.04(1) -0.018(9)
C64 0.11(1) 0.07(1) 0.051(9) 0.010(10) 0.033(9) -0.003(8)
C65 0.07(1) 0.048(9) 0.07(1) 0.012(8) 0.021(8) 0.007(8)
C66 0.11(1) 0.045(9) 0.07(1) -0.012(9) 0.023(10) -0.010(8)
C67 0.15(2) 0.06(1) 0.09(1) 0.02(1) 0.00(1) 0.031(10)
C68 0.21(2) 0.08(1) 0.13(2) -0.02(2) 0.05(2) -0.03(1)
C69 0.16(2) 0.04(1) 0.14(2) -0.01(1) -0.03(1) 0.03(1)
C70 0.12(2) 0.09(1) 0.18(2) -0.01(1) 0.03(2) 0.00(1)
C71 0.08(1) 0.05(1) 0.10(1) 0.010(9) -0.008(10) 0.005(9)
C72 0.08(1) 0.059(10) 0.051(9) 0.007(8) 0.016(8) -0.001(8)
C73 0.09(1) 0.06(1) 0.07(1) -0.004(9) 0.038(9) -0.014(9)
C74 0.10(1) 0.10(1) 0.08(1) -0.02(1) 0.04(1) -0.01(1)
C75 0.14(2) 0.13(2) 0.11(1) -0.06(1) 0.08(1) -0.05(1)
C76 0.11(2) 0.14(2) 0.11(2) 0.03(1) 0.03(1) 0.01(1)
C77 0.11(1) 0.09(1) 0.09(1) -0.01(1) 0.03(1) 0.01(1)
Cl2A 0.04(1) 0.61(7) 0.12(2) 0.04(2) 0.02(1) 0.06(3)
Cl2B 0.11(2) 0.15(2) 0.23(3) -0.01(1) 0.12(2) -0.05(2)
Cl2C 0.07(1) 0.10(1) 0.20(2) 0.02(1) 0.03(1) -0.05(1)
Cl2D 0.10(1) 0.12(2) 0.09(1) 0.05(1) 0.00(1) 0.00(1)
C102 0.10(3) 0.15(4) 0.11(3) 0.02(3) 0.03(3) -0.03(3)
Cl1A 0.18(2) 0.13(2) 0.06(1) -0.05(1) 0.05(1) -0.04(1)
Cl1B 0.40(4) 0.10(2) 0.16(2) 0.04(2) 0.19(3) 0.02(2)
Cl1C 0.13(2) 0.37(5) 0.29(4) -0.04(3) 0.10(2) -0.25(4)
Cl1D 0.12(2) 0.33(4) 0.13(2) 0.09(3) -0.01(2) -0.02(2)
C101 0.09(3) 0.09(3) 0.14(3) 0.03(2) -0.02(2) -0.09(2)

loop_
_atom_site_label
_atom_site_fract_x
_atom_site_fract_y
_atom_site_fract_z
_atom_site_U_iso_or_equiv
_atom_site_thermal_displace_type
Mo1 0.83486(8) 0.05416(5) 0.72163(6) 0.0522 Uij
Mo2 0.76065(8) -0.00532(5) 0.75608(6) 0.0553 Uij
P1 0.5505(3) -0.0462(2) 0.7405(2) 0.0725 Uij
P2 0.9064(3) 0.0906(2) 0.5905(2) 0.0640 Uij
P3 0.7886(3) -0.1192(2) 0.8474(2) 0.0646 Uij
P4 0.9473(3) 0.1678(2) 0.7638(2) 0.0768 Uij
O1 0.7139(6) 0.1034(3) 0.6731(4) 0.0643 Uij
O2 0.7265(6) -0.0522(3) 0.6623(4) 0.0676 Uij
O3 0.9683(6) 0.0152(3) 0.7628(4) 0.0571 Uij
O4 0.7781(6) 0.0311(3) 0.8551(4) 0.0660 Uij
N1 0.6244(7) 0.0396(4) 0.7061(5) 0.0581 Uij
N2 0.8061(7) 0.0108(4) 0.6190(5) 0.0534 Uij
N3 0.8928(7) -0.0520(4) 0.8015(5) 0.0529 Uij
N4 0.8603(7) 0.0986(4) 0.8223(5) 0.0594 Uij
C1 0.6315(10) 0.0897(5) 0.6784(7) 0.0695 Uij
C2 0.5486(10) 0.1238(5) 0.6553(8) 0.0729 Uij
C3 0.464(1) 0.1070(6) 0.6623(8) 0.0879 Uij
C4 0.4584(9) 0.0549(6) 0.6891(8) 0.0809 Uij
C5 0.5378(9) 0.0226(5) 0.7092(7) 0.0630 Uij
C6 0.4602(9) -0.0519(6) 0.7821(7) 0.0656 Uij
C7 0.379(1) -0.0859(6) 0.7559(8) 0.0875 Uij
C8 0.323(1) -0.0938(6) 0.7975(9) 0.1076 Uij
C9 0.347(1) -0.0665(7) 0.8663(9) 0.1089 Uij
C10 0.424(1) -0.0322(7) 0.8897(8) 0.1042 Uij
C11 0.481(1) -0.0244(7) 0.8479(8) 0.0941 Uij
C12 0.4999(10) -0.0815(5) 0.6555(8) 0.0756 Uij
C13 0.516(1) -0.1352(7) 0.6569(9) 0.1278 Uij
C14 0.481(2) -0.1662(7) 0.593(1) 0.1601 Uij
C15 0.429(1) -0.1400(8) 0.5259(10) 0.1480 Uij
C16 0.413(1) -0.0880(8) 0.5260(9) 0.1245 Uij
C17 0.448(1) -0.0588(7) 0.5881(8) 0.0953 Uij
C21 0.7520(9) -0.0360(5) 0.6101(7) 0.0593 Uij
C22 0.726(1) -0.0641(5) 0.5414(7) 0.0726 Uij
C23 0.758(1) -0.0446(6) 0.4875(7) 0.0780 Uij
C24 0.8123(9) 0.0021(6) 0.4994(7) 0.0693 Uij
C25 0.8373(9) 0.0286(5) 0.5649(7) 0.0561 Uij
C26 0.9080(9) 0.1155(5) 0.5028(7) 0.0632 Uij
C27 0.9823(9) 0.1090(6) 0.4779(7) 0.0712 Uij
C28 0.977(1) 0.1313(6) 0.4123(8) 0.1006 Uij
C29 0.895(1) 0.1609(6) 0.3710(8) 0.0987 Uij
C30 0.820(1) 0.1668(7) 0.3939(9) 0.1022 Uij
C31 0.826(1) 0.1451(6) 0.4591(8) 0.0918 Uij
C32 1.0304(9) 0.0649(5) 0.6369(7) 0.0612 Uij
C33 1.0976(10) 0.0996(6) 0.6834(8) 0.0774 Uij
C34 1.188(1) 0.0832(6) 0.7238(9) 0.0915 Uij
C35 1.2169(9) 0.0322(6) 0.7186(7) 0.0817 Uij
C36 1.151(1) -0.0035(6) 0.6726(7) 0.0835 Uij
C37 1.0565(10) 0.0125(6) 0.6313(7) 0.0728 Uij
C41 0.9730(9) -0.0327(5) 0.7888(6) 0.0544 Uij
C42 1.0576(9) -0.0651(5) 0.8047(7) 0.0643 Uij
C43 1.0594(10) -0.1145(5) 0.8341(7) 0.0697 Uij
C44 0.9811(9) -0.1335(5) 0.8492(7) 0.0698 Uij
C45 0.9018(9) -0.1020(5) 0.8336(6) 0.0568 Uij
C46 0.8078(10) -0.1896(5) 0.8742(7) 0.0718 Uij
C47 0.772(1) -0.2270(6) 0.8193(7) 0.0897 Uij
C48 0.780(1) -0.2811(6) 0.8339(9) 0.1193 Uij
C49 0.827(1) -0.2977(6) 0.906(1) 0.1424 Uij
C50 0.864(1) -0.2610(6) 0.9598(8) 0.1122 Uij
C51 0.855(1) -0.2072(6) 0.9465(8) 0.1000 Uij
C52 0.8073(9) -0.0872(5) 0.9347(7) 0.0596 Uij
C53 0.727(1) -0.0844(6) 0.9539(8) 0.0920 Uij
C54 0.734(1) -0.0619(7) 1.0216(9) 0.1232 Uij
C55 0.823(1) -0.0435(7) 1.0682(9) 0.1308 Uij
C56 0.903(1) -0.0447(7) 1.0484(8) 0.1027 Uij
C57 0.894(1) -0.0673(6) 0.9817(7) 0.0811 Uij
C61 0.8226(9) 0.0761(5) 0.8708(7) 0.0647 Uij
C62 0.839(1) 0.1048(6) 0.9388(7) 0.0837 Uij
C63 0.886(1) 0.1531(6) 0.9517(8) 0.1012 Uij
C64 0.921(1) 0.1759(6) 0.9007(7) 0.0866 Uij
C65 0.9071(10) 0.1483(5) 0.8366(7) 0.0702 Uij
C66 0.858(1) 0.2120(5) 0.7096(8) 0.0846 Uij
C67 0.862(1) 0.2265(6) 0.6438(9) 0.1107 Uij
C68 0.794(2) 0.2567(7) 0.596(1) 0.1614 Uij
C69 0.714(1) 0.2756(6) 0.612(1) 0.1286 Uij
C70 0.706(1) 0.2620(7) 0.681(1) 0.1432 Uij
C71 0.781(1) 0.2303(6) 0.7279(8) 0.0860 Uij
C72 1.0498(10) 0.2115(5) 0.8092(7) 0.0702 Uij
C73 1.054(1) 0.2649(6) 0.7967(8) 0.0840 Uij
C74 1.134(1) 0.2950(7) 0.8252(8) 0.1039 Uij
C75 1.215(1) 0.2707(8) 0.8715(9) 0.1400 Uij
C76 1.217(1) 0.2162(8) 0.8875(10) 0.1331 Uij
C77 1.130(1) 0.1873(7) 0.8543(9) 0.1076 Uij
Cl2A 0.456(1) 0.279(2) 0.537(1) 0.2652 Uij
Cl2B 0.470(1) 0.2674(9) 0.685(1) 0.1809 Uij
Cl2C 0.458(1) 0.3122(8) 0.645(1) 0.1344 Uij
Cl2D 0.429(1) 0.2345(8) 0.540(1) 0.1142 Uij
C102 0.399(3) 0.271(2) 0.579(2) 0.1326 Uij
Cl1A 0.566(2) 0.1182(8) 0.9401(9) 0.1327 Uij
Cl1B 0.587(3) 0.1984(9) 0.842(1) 0.2493 Uij
Cl1C 0.471(2) 0.141(1) 0.867(2) 0.2833 Uij
Cl1D 0.616(2) 0.186(1) 0.880(1) 0.2085 Uij
C101 0.571(2) 0.131(1) 0.868(2) 0.1172 Uij
H1 0.5529 0.1592 0.6348 0.0793 Uij
H2 0.4089 0.1309 0.6491 0.0924 Uij
H3 0.3969 0.0418 0.6925 0.0880 Uij
H4 0.3642 -0.1034 0.7086 0.0923 Uij
H5 0.2659 -0.1175 0.7804 0.1136 Uij
H6 0.3064 -0.0723 0.8960 0.1097 Uij
H7 0.4383 -0.0131 0.9370 0.1181 Uij
H8 0.5350 0.0008 0.8640 0.1073 Uij
H9 0.5547 -0.1541 0.7041 0.1278 Uij
H10 0.4929 -0.2044 0.5935 0.1412 Uij
H11 0.4041 -0.1608 0.4796 0.1409 Uij
H12 0.3729 -0.0706 0.4795 0.1329 Uij
H13 0.4385 -0.0194 0.5847 0.1095 Uij
H14 0.6869 -0.0970 0.5342 0.0846 Uij
H15 0.7432 -0.0646 0.4411 0.0812 Uij
H16 0.8335 0.0172 0.4609 0.0736 Uij
H17 1.0406 0.0885 0.5080 0.0779 Uij
H18 1.0319 0.1271 0.3957 0.1005 Uij
H19 0.8930 0.1767 0.3235 0.1043 Uij
H20 0.7619 0.1863 0.3630 0.1181 Uij
H21 0.7724 0.1505 0.4769 0.0960 Uij
H22 1.0787 0.1369 0.6876 0.0871 Uij
H23 1.2349 0.1075 0.7589 0.0996 Uij
H24 1.2842 0.0213 0.7467 0.0939 Uij
H25 1.1729 -0.0404 0.6699 0.0906 Uij
H26 1.0084 -0.0132 0.5983 0.0805 Uij
H27 1.1149 -0.0517 0.7950 0.0697 Uij
H28 1.1170 -0.1377 0.8435 0.0763 Uij
H29 0.9822 -0.1704 0.8700 0.0754 Uij
H30 0.7405 -0.2146 0.7682 0.0963 Uij
H31 0.7526 -0.3076 0.7931 0.1170 Uij
H32 0.8308 -0.3353 0.9178 0.1305 Uij
H33 0.8972 -0.2738 1.0117 0.1168 Uij
H34 0.8828 -0.1810 0.9877 0.1046 Uij
H35 0.6628 -0.0969 0.9190 0.0973 Uij
H36 0.6747 -0.0585 1.0348 0.1187 Uij
H37 0.8277 -0.0315 1.1167 0.1237 Uij
H38 0.9648 -0.0286 1.0807 0.1136 Uij
H39 0.9516 -0.0696 0.9677 0.0838 Uij
H40 0.8155 0.0898 0.9758 0.0860 Uij
H41 0.8967 0.1719 0.9981 0.1014 Uij
H42 0.9555 0.2106 0.9101 0.0931 Uij
H43 0.9176 0.2141 0.6295 0.1337 Uij
H44 0.7979 0.2666 0.5470 0.1717 Uij
H45 0.6638 0.2981 0.5763 0.1561 Uij
H46 0.6490 0.2764 0.6938 0.1580 Uij
H47 0.7787 0.2200 0.7773 0.1081 Uij
H48 0.9942 0.2826 0.7634 0.0889 Uij
H49 1.1336 0.3342 0.8144 0.1077 Uij
H50 1.2736 0.2927 0.8940 0.1300 Uij
H51 1.2779 0.1999 0.9226 0.1453 Uij
H52 1.1281 0.1485 0.8651 0.1155 Uij

loop_
_atom_type_symbol
_atom_type_oxidation_number
_atom_type_number_in_cell
_atom_type_scat_dispersion_real
_atom_type_scat_dispersion_imag
_atom_type_scat_source
C 0 276 0.003 0.002 'International Tables'
H 0 216 0.000 0.000 'International Tables'
O 0 16 0.011 0.006 'International Tables'
N 0 16 0.006 0.003 'International Tables'
P 0 16 0.102 0.094 'International Tables'
Mo 0 8 -1.683 0.686 'International Tables'
Cl 0 8 0.148 0.159 'International Tables'
